data_1573578
loop_
_publ_author_name
'Rodriguez-Lugo, Rafael Emilio'
'Sander, Joan'
'Dietzmann, Simon'
'Rittner, Thomas'
'Rueckel, Jannes'
'Landaeta, Vanessa R.'
'Park, Jiyong'
'Nuernberger, Patrick'
'Baik, Mu-Hyun'
'Wolf, Robert'

_publ_section_title
;
 Mechanistic Insights into the Visible-Light-Driven O--Arylation of
 Carboxylic Acids Catalyzed by Xanthine-Based Nickel Complexes
;
_journal_name_full 'Chemical Science'
_journal_paper_doi 10.1039/D4SC04257C
_journal_year 2025
_chemical_formula_moiety 'C37 H32 Br N5 Ni O3 P'
_chemical_formula_sum 'C37 H32 Br N5 Ni O3 P'
_chemical_formula_weight 764.26
_space_group_crystal_system monoclinic
_space_group_IT_number 14
_space_group_name_Hall '-P 2yn'
_space_group_name_H-M_alt 'P 1 21/n 1'
_atom_sites_solution_hydrogens geom
_audit_creation_date 2023-05-17
_audit_creation_method
;
Olex2 1.3
(compiled 2020.11.12 svn.r5f609507 for OlexSys, GUI svn.r6272)
;
_audit_update_record
;
2024-05-10 deposited with the CCDC.	2025-01-02 downloaded from the CCDC.
;
_cell_angle_alpha 90
_cell_angle_beta 93.2970(10)
_cell_angle_gamma 90
_cell_formula_units_Z 8
_cell_length_a 19.3695(2)
_cell_length_b 17.6564(2)
_cell_length_c 19.5992(3)
_cell_measurement_reflns_used 19472
_cell_measurement_temperature 123.01(10)
_cell_measurement_theta_max 70.8340
_cell_measurement_theta_min 2.5030
_cell_volume 6691.75(15)
_computing_cell_refinement 'CrysAlisPro 1.171.41.89a (Rigaku OD, 2020)'
_computing_data_collection 'CrysAlisPro 1.171.41.89a (Rigaku OD, 2020)'
_computing_data_reduction 'CrysAlisPro 1.171.41.89a (Rigaku OD, 2020)'
_computing_molecular_graphics 'Olex2 1.3 (Dolomanov et al., 2009)'
_computing_publication_material 'Olex2 1.3 (Dolomanov et al., 2009)'
_computing_structure_refinement 'SHELXL 2018/3 (Sheldrick, 2015)'
_computing_structure_solution 'SHELXT 2018/2 (Sheldrick, 2018)'
_diffrn_ambient_temperature 123.15
_diffrn_detector_area_resol_mean 10.0000
_diffrn_detector_type 'HyPix-Arc 150'
_diffrn_measured_fraction_theta_full 0.995
_diffrn_measured_fraction_theta_max 0.959
_diffrn_measurement_details
;
List of Runs (angles in degrees, time in seconds):

  # Type    Start    End  Width  t~exp~   \w     \q     \k     \f   Frames
#--------------------------------------------------------------------------
  1  \w     21.00  71.00   0.50    3.00    --   60.44 -95.00 -30.00  100
  2  \w     11.00  47.00   0.50    3.00    --   60.44 -30.00  60.00   72
  3  \w     11.00  47.00   0.50    3.00    --   60.44 -30.00 -30.00   72
  4  \w     62.00 110.00   0.50    3.00    --   60.44  30.00  90.00   96
  5  \w     21.00  71.00   0.50    3.00    --   60.44 -95.00 -90.00  100
  6  \w     62.00 110.00   0.50    3.00    --   60.44  30.00-180.00   96
  7  \w   -111.00 -63.00   0.50    3.00    --  -62.03 -30.00 -60.00   96
  8  \w     41.00 121.00   0.50    3.00    --   73.92  15.00-150.00  160
  9  \w     75.00 123.00   0.50    3.00    --   73.92  30.00  60.00   96
 10  \w     34.00  85.00   0.50    3.00    --   73.92 -95.00   0.00  102
 11  \w     34.00  85.00   0.50    3.00    --   73.92 -95.00-120.00  102
 12  \w   -120.00 -74.00   0.50    3.00    --  -74.27-125.00 120.00   92
 13  \w     76.00 124.00   0.50    3.00    --   74.67  30.00-120.00   96
 14  \w     35.00  85.00   0.50    3.00    --   74.67 -95.00 -90.00  100
 15  \w     35.00  85.00   0.50    3.00    --   74.67 -95.00-180.00  100
 16  \w     76.00 124.00   0.50    3.00    --   74.67  30.00   0.00   96
 17  \w     62.00 110.00   0.50    3.00    --   60.44  30.00 150.00   96
 18  \w     11.00  47.00   0.50    3.00    --   60.44 -30.00  30.00   72
 19  \w     11.00  47.00   0.50    3.00    --   60.44 -30.00  90.00   72
 20  \w     11.00  47.00   0.50    3.00    --   60.44 -30.00 150.00   72
 21  \w     21.00  51.00   0.50    3.00    --   60.44 -95.00  60.00   60
 22  \w   -111.00 -63.00   0.50    3.00    --  -62.03 -30.00-120.00   96
;
_diffrn_measurement_device 'four-circle diffractometer'
_diffrn_measurement_device_type 'XtaLAB Synergy R, DW system, HyPix-Arc 150'
_diffrn_measurement_method '\w scans'
_diffrn_radiation_type CuK\a
_diffrn_radiation_wavelength 1.54184
_diffrn_reflns_av_R_equivalents 0.0416
_diffrn_reflns_av_unetI/netI 0.0338
_diffrn_reflns_Laue_measured_fraction_full 0.995
_diffrn_reflns_Laue_measured_fraction_max 0.959
_diffrn_reflns_limit_h_max 23
_diffrn_reflns_limit_h_min -22
_diffrn_reflns_limit_k_max 20
_diffrn_reflns_limit_k_min -21
_diffrn_reflns_limit_l_max 22
_diffrn_reflns_limit_l_min -23
_diffrn_reflns_number 56036
_diffrn_reflns_point_group_measured_fraction_full 0.995
_diffrn_reflns_point_group_measured_fraction_max 0.959
_diffrn_reflns_theta_full 67.684
_diffrn_reflns_theta_max 72.660
_diffrn_reflns_theta_min 3.119
_exptl_absorpt_coefficient_mu 3.056
_exptl_absorpt_correction_T_max 1.00000
_exptl_absorpt_correction_T_min 0.75666
_exptl_absorpt_correction_type multi-scan
_exptl_absorpt_process_details
;
CrysAlisPro 1.171.41.89a (Rigaku Oxford Diffraction, 2020)
Empirical absorption correction using spherical harmonics,
implemented in SCALE3 ABSPACK scaling algorithm.
;
_exptl_crystal_colour 'dark black'
_exptl_crystal_colour_modifier dark
_exptl_crystal_colour_primary black
_exptl_crystal_density_diffrn 1.517
_exptl_crystal_description block
_exptl_crystal_F_000 3128
_exptl_crystal_size_max 0.067
_exptl_crystal_size_mid 0.065
_exptl_crystal_size_min 0.054
_refine_diff_density_max 0.737
_refine_diff_density_min -0.580
_refine_diff_density_rms 0.062
_refine_ls_extinction_method none
_refine_ls_goodness_of_fit_ref 1.051
_refine_ls_hydrogen_treatment constr
_refine_ls_matrix_type full
_refine_ls_number_parameters 871
_refine_ls_number_reflns 12747
_refine_ls_number_restraints 0
_refine_ls_restrained_S_all 1.051
_refine_ls_R_factor_all 0.0668
_refine_ls_R_factor_gt 0.0450
_refine_ls_shift/su_max 0.001
_refine_ls_shift/su_mean 0.000
_refine_ls_structure_factor_coef Fsqd
_refine_ls_weighting_details 'w=1/[\s^2^(Fo^2^)+(0.0594P)^2^+5.0683P] where P=(Fo^2^+2Fc^2^)/3'
_refine_ls_weighting_scheme calc
_refine_ls_wR_factor_gt 0.1180
_refine_ls_wR_factor_ref 0.1276
_reflns_Friedel_coverage 0.000
_reflns_number_gt 9348
_reflns_number_total 12747
_reflns_threshold_expression 'I > 2\s(I)'
_cod_data_source_file d4sc04257c2.cif
_cod_data_source_block sd-x71_sd1
_cod_database_code 1573578
_shelx_shelxl_version_number 2018/3
_shelx_space_group_comment
;
The symmetry employed for this shelxl refinement is uniquely defined
by the following loop, which should always be used as a source of
symmetry information in preference to the above space-group names.
They are only intended as comments.
;
_olex2_refinement_description
;
1. Fixed Uiso
 At 1.2 times of:
  All C(H) groups
 At 1.5 times of:
  All C(H,H,H) groups
2.a Aromatic/amide H refined with riding coordinates:
 C00T(H00T), C00Z(H00Z), C010(H010), C013(H013), C016(H016), C017(H017),
 C01A(H01E), C01B(H01B), C01C(H01F), C01F(H01H), C01G(H01G), C01H(H01I),
 C01K(H01K), C01L(H01N), C01M(H01O), C01O(H01Q), C01P(H01P), C01Q(H01R),
 C01S(H01S), C01T(H01T), C01U(H01U), C01V(H01V), C01W(H01W), C01X(H01X),
 C01Y(H01Y), C020(H020), C021(H021), C022(H022), C023(H023), C024(H024),
 C025(H025), C027(H027), C028(H028), C029(H029), C02A(H02P), C02B(H02Q),
 C02D(H02R), C02F(H02F), C02G(H02G), C02I(H02I), C02J(H02V), C02K(H02W),
 C02L(H02X), C02M(H02M), C02N(H02N), C02O(H02O)
2.b Idealised Me refined as rotating group:
 C01E(H01A,H01C,H01D), C01I(H01J,H01L,H01M), C026(H02J,H02K,H02L), C02C(H02A,
 H02B,H02C), C02E(H02S,H02T,H02U), C02H(H02D,H02E,H02H)
;
_olex2_submission_special_instructions 'No special instructions were received'
_oxdiff_exptl_absorpt_empirical_details
;
Empirical correction (ABSPACK) includes:
- Absorption correction using spherical harmonics
- Frame scaling
;

loop_
_space_group_symop_operation_xyz
'x, y, z'
'-x+1/2, y+1/2, -z+1/2'
'-x, -y, -z'
'x-1/2, -y-1/2, z-1/2'

loop_
_atom_site_label
_atom_site_type_symbol
_atom_site_fract_x
_atom_site_fract_y
_atom_site_fract_z
_atom_site_U_iso_or_equiv
_atom_site_adp_type
_atom_site_occupancy
_atom_site_site_symmetry_order
_atom_site_calc_flag
_atom_site_refinement_flags_posn
_atom_site_refinement_flags_adp
_atom_site_refinement_flags_occupancy
_atom_site_disorder_assembly
_atom_site_disorder_group
Br01 Br 0.76001(2) 0.05680(2) 0.74882(2) 0.05099(11) Uani 1 1 d . . . . .
Br02 Br 0.75586(2) -0.31012(2) 0.25634(2) 0.05156(11) Uani 1 1 d . . . . .
Ni03 Ni 0.73668(2) -0.36531(3) 0.36473(3) 0.03947(14) Uani 1 1 d . . . . .
Ni04 Ni 0.75952(2) 0.10810(3) 0.63678(3) 0.04165(15) Uani 1 1 d . . . . .
P005 P 0.64355(4) -0.42711(5) 0.39456(5) 0.0401(2) Uani 1 1 d . . . . .
P006 P 0.84499(4) 0.18132(5) 0.60552(5) 0.0413(2) Uani 1 1 d . . . . .
O007 O 0.79769(11) -0.19601(13) 0.66128(12) 0.0486(6) Uani 1 1 d . . . . .
O008 O 1.05398(11) -0.35774(14) 0.73075(13) 0.0537(6) Uani 1 1 d . . . . .
O009 O 0.60720(11) -0.12974(13) 0.52489(13) 0.0509(6) Uani 1 1 d . . . . .
O00A O 0.71989(12) -0.05274(14) 0.33430(13) 0.0521(6) Uani 1 1 d . . . . .
O00B O 0.90195(11) -0.12365(14) 0.47947(13) 0.0530(6) Uani 1 1 d . . . . .
N00C N 0.83929(11) -0.29350(14) 0.53991(13) 0.0343(6) Uani 1 1 d . . . . .
O00D O 0.43960(11) 0.04226(14) 0.27221(13) 0.0527(6) Uani 1 1 d . . . . .
N00E N 0.73526(11) 0.04538(14) 0.55315(13) 0.0364(6) Uani 1 1 d . . . . .
N00F N 0.76971(11) -0.29872(13) 0.44470(13) 0.0352(6) Uani 1 1 d . . . . .
N00G N 0.68564(12) -0.20604(14) 0.47745(14) 0.0384(6) Uani 1 1 d . . . . .
N00H N 0.66897(12) 0.03859(14) 0.45546(14) 0.0386(6) Uani 1 1 d . . . . .
N00I N 0.66262(12) 0.14487(15) 0.61432(15) 0.0424(6) Uani 1 1 d . . . . .
N00J N 0.82415(12) -0.04295(14) 0.52192(14) 0.0395(6) Uani 1 1 d . . . . .
N00K N 0.82955(12) -0.41083(15) 0.38732(14) 0.0402(6) Uani 1 1 d . . . . .
N00L N 0.70321(12) -0.16211(15) 0.59186(15) 0.0423(6) Uani 1 1 d . . . . .
N00M N 0.81036(13) -0.08727(16) 0.40793(15) 0.0447(7) Uani 1 1 d . . . . .
C00N C 0.82800(14) -0.32571(17) 0.47760(16) 0.0357(7) Uani 1 1 d . . . . .
C00O C 0.76421(14) -0.00281(17) 0.50983(17) 0.0382(7) Uani 1 1 d . . . . .
C00P C 0.86631(14) -0.38421(17) 0.44383(17) 0.0364(7) Uani 1 1 d . . . . .
C00Q C 0.74492(14) -0.24772(16) 0.48838(16) 0.0353(7) Uani 1 1 d . . . . .
C00R C 0.56016(15) -0.42570(17) 0.34517(17) 0.0392(7) Uani 1 1 d . . . . .
C00S C 0.78554(14) -0.24314(17) 0.54768(16) 0.0359(7) Uani 1 1 d . . . . .
C00T C 0.95750(14) -0.27054(17) 0.58415(17) 0.0395(7) Uani 1 1 d . . . . .
H00T H 0.962490 -0.234368 0.548882 0.047 Uiso 1 1 calc R U . . .
C00U C 0.76656(15) -0.20077(17) 0.60548(18) 0.0408(7) Uani 1 1 d . . . . .
C00V C 0.72565(15) -0.00865(17) 0.44911(17) 0.0396(7) Uani 1 1 d . . . . .
C00W C 0.66210(15) -0.16462(18) 0.53027(18) 0.0415(7) Uani 1 1 d . . . . .
C00X C 0.89579(14) -0.30792(17) 0.58964(16) 0.0351(7) Uani 1 1 d . . . . .
C00Y C 0.67624(14) 0.06970(17) 0.51886(17) 0.0382(7) Uani 1 1 d . . . . .
C00Z C 0.88601(15) -0.35860(18) 0.64176(17) 0.0405(7) Uani 1 1 d . . . . .
H00Z H 0.842601 -0.382871 0.645401 0.049 Uiso 1 1 calc R U . . .
C010 C 0.94039(16) -0.37352(19) 0.68861(17) 0.0430(8) Uani 1 1 d . . . . .
H010 H 0.934601 -0.408327 0.724797 0.052 Uiso 1 1 calc R U . . .
C011 C 0.63352(15) 0.12385(18) 0.55210(18) 0.0399(7) Uani 1 1 d . . . . .
C012 C 0.84890(15) -0.08632(18) 0.47077(19) 0.0437(8) Uani 1 1 d . . . . .
C013 C 0.55244(16) -0.37867(19) 0.28864(17) 0.0428(8) Uani 1 1 d . . . . .
H013 H 0.590313 -0.348623 0.275951 0.051 Uiso 1 1 calc R U . . .
C014 C 0.62044(15) -0.39559(17) 0.47956(17) 0.0404(7) Uani 1 1 d . . . . .
C015 C 1.00378(15) -0.33737(19) 0.68265(17) 0.0419(8) Uani 1 1 d . . . . .
C016 C 0.85955(16) -0.46163(18) 0.34803(18) 0.0440(8) Uani 1 1 d . . . . .
H016 H 0.834282 -0.479891 0.308421 0.053 Uiso 1 1 calc R U . . .
C017 C 0.56955(15) 0.15145(18) 0.52769(19) 0.0443(8) Uani 1 1 d . . . . .
H017 H 0.550405 0.136651 0.483999 0.053 Uiso 1 1 calc R U . . .
C018 C 0.74798(15) -0.04902(18) 0.39179(19) 0.0430(8) Uani 1 1 d . . . . .
C019 C 0.61001(15) 0.04278(18) 0.40672(17) 0.0407(7) Uani 1 1 d . . . . .
C01A C 0.93256(15) -0.41031(18) 0.46193(18) 0.0419(8) Uani 1 1 d . . . . .
H01E H 0.956950 -0.392220 0.502110 0.050 Uiso 1 1 calc R U . . .
C01B C 0.93228(16) 0.11909(19) 0.50972(18) 0.0451(8) Uani 1 1 d . . . . .
H01B H 0.966894 0.115886 0.545966 0.054 Uiso 1 1 calc R U . . .
C01C C 1.01255(15) -0.28620(18) 0.63071(18) 0.0437(8) Uani 1 1 d . . . . .
H01F H 1.055870 -0.261830 0.626764 0.052 Uiso 1 1 calc R U . . .
C01D C 0.92776(15) 0.19183(18) 0.65478(17) 0.0411(7) Uani 1 1 d . . . . .
C01E C 0.86189(16) -0.04152(19) 0.58930(17) 0.0453(8) Uani 1 1 d . . . . .
H01A H 0.898234 -0.002893 0.589406 0.068 Uiso 1 1 calc R U . . .
H01C H 0.882832 -0.091218 0.598779 0.068 Uiso 1 1 calc R U . . .
H01D H 0.829734 -0.029487 0.624570 0.068 Uiso 1 1 calc R U . . .
C01F C 0.50407(16) -0.47066(19) 0.36196(19) 0.0454(8) Uani 1 1 d . . . . .
H01H H 0.509078 -0.504442 0.399645 0.054 Uiso 1 1 calc R U . . .
C01G C 0.55419(15) -0.00477(19) 0.41582(19) 0.0456(8) Uani 1 1 d . . . . .
H01G H 0.554755 -0.038293 0.453757 0.055 Uiso 1 1 calc R U . . .
C01H C 0.48973(16) -0.3750(2) 0.25022(18) 0.0476(8) Uani 1 1 d . . . . .
H01I H 0.484924 -0.342556 0.211555 0.057 Uiso 1 1 calc R U . . .
C01I C 0.64874(16) -0.20491(19) 0.40969(17) 0.0433(8) Uani 1 1 d . . . . .
H01J H 0.682287 -0.206772 0.374158 0.065 Uiso 1 1 calc R U . . .
H01L H 0.621417 -0.158320 0.404684 0.065 Uiso 1 1 calc R U . . .
H01M H 0.617943 -0.248875 0.405116 0.065 Uiso 1 1 calc R U . . .
C01J C 0.49776(15) 0.04622(18) 0.31546(18) 0.0433(8) Uani 1 1 d . . . . .
C01K C 0.53470(16) 0.20014(19) 0.5674(2) 0.0498(9) Uani 1 1 d . . . . .
H01K H 0.491074 0.219809 0.551456 0.060 Uiso 1 1 calc R U . . .
C01L C 0.67201(17) -0.3981(2) 0.53180(19) 0.0498(9) Uani 1 1 d . . . . .
H01N H 0.714796 -0.421943 0.523900 0.060 Uiso 1 1 calc R U . . .
C01M C 0.96231(16) -0.46283(19) 0.42068(19) 0.0473(8) Uani 1 1 d . . . . .
H01O H 1.007632 -0.481136 0.432057 0.057 Uiso 1 1 calc R U . . .
C01N C 0.87023(15) 0.15508(18) 0.52022(18) 0.0420(8) Uani 1 1 d . . . . .
C01O C 0.55737(17) -0.36246(19) 0.49294(18) 0.0463(8) Uani 1 1 d . . . . .
H01Q H 0.520753 -0.362147 0.458536 0.056 Uiso 1 1 calc R U . . .
C01P C 0.94118(16) 0.1472(2) 0.71163(18) 0.0473(8) Uani 1 1 d . . . . .
H01P H 0.908666 0.109875 0.723651 0.057 Uiso 1 1 calc R U . . .
C01Q C 0.92568(17) -0.4888(2) 0.36250(19) 0.0496(8) Uani 1 1 d . . . . .
H01R H 0.945634 -0.524457 0.333166 0.059 Uiso 1 1 calc R U . . .
C01R C 0.65739(16) -0.52957(19) 0.4052(2) 0.0508(9) Uani 1 1 d . . . . .
C01S C 0.43453(16) -0.4187(2) 0.26859(18) 0.0479(8) Uani 1 1 d . . . . .
H01S H 0.391634 -0.415713 0.242668 0.058 Uiso 1 1 calc R U . . .
C01T C 0.62727(16) 0.1920(2) 0.6524(2) 0.0492(8) Uani 1 1 d . . . . .
H01T H 0.646875 0.206515 0.696040 0.059 Uiso 1 1 calc R U . . .
C01U C 0.49825(16) -0.00301(19) 0.36967(19) 0.0472(8) Uani 1 1 d . . . . .
H01U H 0.460030 -0.035713 0.375204 0.057 Uiso 1 1 calc R U . . .
C01V C 1.04990(16) 0.2101(2) 0.73496(19) 0.0497(9) Uani 1 1 d . . . . .
H01V H 1.090938 0.217210 0.763156 0.060 Uiso 1 1 calc R U . . .
C01W C 0.82122(18) 0.1622(2) 0.46552(19) 0.0529(9) Uani 1 1 d . . . . .
H01W H 0.779156 0.188291 0.471774 0.064 Uiso 1 1 calc R U . . .
C01X C 0.44123(16) -0.4666(2) 0.32432(19) 0.0491(9) Uani 1 1 d . . . . .
H01X H 0.403157 -0.496439 0.336784 0.059 Uiso 1 1 calc R U . . .
C01Y C 0.61033(16) 0.0914(2) 0.35345(19) 0.0487(8) Uani 1 1 d . . . . .
H01Y H 0.649009 0.123376 0.347659 0.058 Uiso 1 1 calc R U . . .
C01Z C 0.81650(17) 0.2804(2) 0.5976(2) 0.0564(10) Uani 1 1 d . . . . .
C020 C 1.00278(16) 0.1567(2) 0.75168(19) 0.0517(9) Uani 1 1 d . . . . .
H020 H 1.011841 0.125791 0.790844 0.062 Uiso 1 1 calc R U . . .
C021 C 1.03775(17) 0.2540(2) 0.67655(19) 0.0513(9) Uani 1 1 d . . . . .
H021 H 1.071093 0.290158 0.664180 0.062 Uiso 1 1 calc R U . . .
C022 C 0.55261(17) 0.0939(2) 0.30690(18) 0.0491(8) Uani 1 1 d . . . . .
H022 H 0.551461 0.128418 0.269649 0.059 Uiso 1 1 calc R U . . .
C023 C 0.56307(16) 0.2207(2) 0.6310(2) 0.0514(9) Uani 1 1 d . . . . .
H023 H 0.539009 0.253888 0.659433 0.062 Uiso 1 1 calc R U . . .
C024 C 0.97709(16) 0.24493(19) 0.6364(2) 0.0494(9) Uani 1 1 d . . . . .
H024 H 0.968944 0.274756 0.596415 0.059 Uiso 1 1 calc R U . . .
C025 C 0.6622(2) -0.3668(2) 0.5947(2) 0.0596(10) Uani 1 1 d . . . . .
H025 H 0.697948 -0.369429 0.629901 0.072 Uiso 1 1 calc R U . . .
C026 C 0.67558(18) -0.1194(2) 0.64797(19) 0.0529(9) Uani 1 1 d . . . . .
H02J H 0.693368 -0.140798 0.691657 0.079 Uiso 1 1 calc R U . . .
H02K H 0.624979 -0.122461 0.644858 0.079 Uiso 1 1 calc R U . . .
H02L H 0.689850 -0.066313 0.645061 0.079 Uiso 1 1 calc R U . . .
C027 C 0.63695(18) -0.5700(2) 0.4609(2) 0.0626(12) Uani 1 1 d . . . . .
H027 H 0.615684 -0.545101 0.497245 0.075 Uiso 1 1 calc R U . . .
C028 C 0.94416(19) 0.0877(2) 0.4466(2) 0.0578(10) Uani 1 1 d . . . . .
H028 H 0.986416 0.062172 0.440027 0.069 Uiso 1 1 calc R U . . .
C029 C 0.8332(2) 0.1318(3) 0.4026(2) 0.0670(12) Uani 1 1 d . . . . .
H029 H 0.799614 0.136892 0.365603 0.080 Uiso 1 1 calc R U . . .
C02A C 0.5476(2) -0.3300(2) 0.5558(2) 0.0585(10) Uani 1 1 d . . . . .
H02P H 0.504709 -0.306820 0.564259 0.070 Uiso 1 1 calc R U . . .
C02B C 0.6007(2) -0.3315(2) 0.6066(2) 0.0623(11) Uani 1 1 d . . . . .
H02Q H 0.594500 -0.308140 0.649495 0.075 Uiso 1 1 calc R U . . .
C02C C 0.84076(18) -0.1293(2) 0.3531(2) 0.0577(10) Uani 1 1 d . . . . .
H02A H 0.891287 -0.126096 0.358554 0.087 Uiso 1 1 calc R U . . .
H02B H 0.824961 -0.107528 0.308904 0.087 Uiso 1 1 calc R U . . .
H02C H 0.826468 -0.182448 0.354921 0.087 Uiso 1 1 calc R U . . .
C02D C 0.68886(18) -0.5663(2) 0.3521(2) 0.0637(12) Uani 1 1 d . . . . .
H02R H 0.703510 -0.538428 0.314049 0.076 Uiso 1 1 calc R U . . .
C02E C 1.12285(18) -0.3312(2) 0.7217(2) 0.0693(12) Uani 1 1 d . . . . .
H02S H 1.135776 -0.343058 0.675323 0.104 Uiso 1 1 calc R U . . .
H02T H 1.155107 -0.356084 0.754944 0.104 Uiso 1 1 calc R U . . .
H02U H 1.124727 -0.276253 0.728791 0.104 Uiso 1 1 calc R U . . .
C02F C 0.8353(2) 0.3285(2) 0.5462(2) 0.0700(13) Uani 1 1 d . . . . .
H02F H 0.862907 0.310879 0.511002 0.084 Uiso 1 1 calc R U . . .
C02G C 0.77558(18) 0.3066(2) 0.6489(3) 0.0703(13) Uani 1 1 d . . . . .
H02G H 0.762296 0.272980 0.683635 0.084 Uiso 1 1 calc R U . . .
C02H C 0.43152(19) 0.0992(2) 0.2206(2) 0.0616(10) Uani 1 1 d . . . . .
H02D H 0.468916 0.094725 0.189188 0.092 Uiso 1 1 calc R U . . .
H02E H 0.433225 0.149367 0.241969 0.092 Uiso 1 1 calc R U . . .
H02H H 0.386884 0.092514 0.195137 0.092 Uiso 1 1 calc R U . . .
C02I C 0.8946(2) 0.0936(3) 0.3934(2) 0.0684(12) Uani 1 1 d . . . . .
H02I H 0.902512 0.071488 0.350405 0.082 Uiso 1 1 calc R U . . .
C02J C 0.6777(2) -0.6846(2) 0.4106(4) 0.090(2) Uani 1 1 d . . . . .
H02V H 0.683932 -0.737962 0.412190 0.108 Uiso 1 1 calc R U . . .
C02K C 0.6985(2) -0.6448(3) 0.3556(3) 0.0846(17) Uani 1 1 d . . . . .
H02W H 0.719594 -0.670455 0.319659 0.102 Uiso 1 1 calc R U . . .
C02L C 0.6483(2) -0.6489(2) 0.4628(3) 0.0850(17) Uani 1 1 d . . . . .
H02X H 0.635171 -0.677278 0.501166 0.102 Uiso 1 1 calc R U . . .
C02M C 0.7729(3) 0.4289(3) 0.5988(4) 0.097(2) Uani 1 1 d . . . . .
H02M H 0.758197 0.480191 0.599306 0.116 Uiso 1 1 calc R U . . .
C02N C 0.7542(2) 0.3817(3) 0.6493(3) 0.0929(19) Uani 1 1 d . . . . .
H02N H 0.726737 0.399875 0.684447 0.111 Uiso 1 1 calc R U . . .
C02O C 0.8125(3) 0.4047(3) 0.5471(3) 0.096(2) Uani 1 1 d . . . . .
H02O H 0.824516 0.438750 0.512177 0.115 Uiso 1 1 calc R U . . .

loop_
_atom_site_aniso_label
_atom_site_aniso_U_11
_atom_site_aniso_U_22
_atom_site_aniso_U_33
_atom_site_aniso_U_23
_atom_site_aniso_U_13
_atom_site_aniso_U_12
Br01 0.0471(2) 0.0606(2) 0.0437(2) -0.00031(18) -0.01047(16) -0.00005(16)
Br02 0.0530(2) 0.0559(2) 0.0441(2) 0.00162(18) -0.01103(16) 0.00433(16)
Ni03 0.0306(2) 0.0406(3) 0.0454(3) -0.0034(3) -0.0131(2) -0.0005(2)
Ni04 0.0317(3) 0.0474(3) 0.0443(3) -0.0043(3) -0.0110(2) -0.0001(2)
P005 0.0324(4) 0.0369(4) 0.0490(5) -0.0006(4) -0.0143(4) -0.0014(3)
P006 0.0309(4) 0.0418(4) 0.0492(5) -0.0020(4) -0.0145(3) -0.0008(3)
O007 0.0478(12) 0.0463(13) 0.0496(14) -0.0099(12) -0.0165(11) 0.0074(10)
O008 0.0462(13) 0.0582(15) 0.0533(15) -0.0049(12) -0.0256(11) 0.0128(11)
O009 0.0395(11) 0.0546(14) 0.0573(15) 0.0015(13) -0.0069(11) 0.0166(10)
O00A 0.0481(13) 0.0584(15) 0.0476(14) -0.0090(12) -0.0149(11) -0.0008(11)
O00B 0.0390(12) 0.0535(14) 0.0656(17) -0.0020(13) -0.0051(11) 0.0091(10)
N00C 0.0270(11) 0.0336(13) 0.0405(14) -0.0006(12) -0.0128(11) 0.0009(9)
O00D 0.0418(12) 0.0583(15) 0.0548(15) -0.0025(13) -0.0238(11) 0.0069(10)
N00E 0.0284(12) 0.0371(14) 0.0422(15) -0.0027(12) -0.0114(11) 0.0000(10)
N00F 0.0270(11) 0.0339(13) 0.0431(15) 0.0005(12) -0.0112(11) 0.0018(10)
N00G 0.0303(12) 0.0362(14) 0.0471(16) -0.0013(13) -0.0116(11) 0.0050(10)
N00H 0.0282(12) 0.0396(14) 0.0463(16) -0.0023(13) -0.0127(11) 0.0008(10)
N00I 0.0326(12) 0.0463(16) 0.0473(16) -0.0028(13) -0.0062(12) -0.0016(11)
N00J 0.0311(12) 0.0387(14) 0.0472(16) -0.0031(13) -0.0106(11) 0.0025(10)
N00K 0.0349(12) 0.0391(14) 0.0453(16) -0.0026(13) -0.0085(12) -0.0016(11)
N00L 0.0349(13) 0.0415(15) 0.0490(16) -0.0031(13) -0.0105(12) 0.0056(11)
N00M 0.0368(13) 0.0457(16) 0.0507(17) -0.0082(14) -0.0065(12) 0.0010(11)
C00N 0.0278(13) 0.0362(16) 0.0415(18) 0.0008(14) -0.0105(13) -0.0016(12)
C00O 0.0285(14) 0.0362(16) 0.0487(19) 0.0001(15) -0.0096(13) -0.0028(12)
C00P 0.0333(14) 0.0335(15) 0.0411(18) 0.0020(14) -0.0090(13) 0.0009(12)
C00Q 0.0272(13) 0.0341(16) 0.0434(18) 0.0039(14) -0.0072(13) 0.0011(11)
C00R 0.0362(15) 0.0343(16) 0.0458(19) -0.0023(15) -0.0100(14) -0.0008(12)
C00S 0.0278(13) 0.0335(15) 0.0449(18) -0.0026(14) -0.0109(13) 0.0015(11)
C00T 0.0336(15) 0.0337(16) 0.050(2) 0.0018(15) -0.0110(14) -0.0017(12)
C00U 0.0335(15) 0.0347(16) 0.052(2) -0.0003(16) -0.0131(15) 0.0010(12)
C00V 0.0327(14) 0.0378(17) 0.0469(19) -0.0036(15) -0.0099(14) -0.0029(12)
C00W 0.0345(15) 0.0395(17) 0.049(2) 0.0037(16) -0.0085(14) 0.0021(13)
C00X 0.0296(14) 0.0345(16) 0.0395(17) -0.0042(14) -0.0126(13) 0.0033(11)
C00Y 0.0306(14) 0.0382(17) 0.0442(19) -0.0010(15) -0.0124(13) -0.0022(12)
C00Z 0.0313(14) 0.0421(18) 0.0470(19) 0.0011(16) -0.0070(14) 0.0021(12)
C010 0.0428(17) 0.0434(18) 0.0416(19) 0.0064(16) -0.0070(14) 0.0076(14)
C011 0.0312(14) 0.0389(17) 0.0482(19) 0.0005(15) -0.0084(14) -0.0019(12)
C012 0.0324(15) 0.0401(17) 0.057(2) -0.0018(17) -0.0088(15) 0.0008(13)
C013 0.0372(15) 0.0464(19) 0.0437(19) -0.0034(16) -0.0063(14) -0.0031(13)
C014 0.0385(16) 0.0351(16) 0.0460(19) 0.0054(15) -0.0120(14) -0.0059(13)
C015 0.0347(15) 0.0433(18) 0.0451(19) -0.0111(16) -0.0194(14) 0.0074(13)
C016 0.0426(17) 0.0393(17) 0.049(2) -0.0075(16) -0.0089(15) 0.0028(14)
C017 0.0338(15) 0.0432(18) 0.055(2) 0.0025(17) -0.0102(15) 0.0016(13)
C018 0.0355(16) 0.0386(17) 0.053(2) -0.0036(16) -0.0092(15) -0.0043(13)
C019 0.0339(15) 0.0420(18) 0.0441(19) -0.0025(16) -0.0160(14) 0.0010(13)
C01A 0.0332(15) 0.0429(18) 0.048(2) -0.0008(16) -0.0115(14) 0.0050(13)
C01B 0.0381(16) 0.0491(19) 0.047(2) 0.0006(17) -0.0091(15) -0.0104(14)
C01C 0.0331(15) 0.0390(17) 0.057(2) -0.0045(17) -0.0144(15) -0.0025(13)
C01D 0.0356(15) 0.0425(18) 0.0439(19) -0.0054(16) -0.0076(14) 0.0024(13)
C01E 0.0364(16) 0.050(2) 0.048(2) 0.0023(17) -0.0113(15) 0.0034(14)
C01F 0.0410(17) 0.0407(18) 0.052(2) 0.0059(16) -0.0147(15) -0.0021(14)
C01G 0.0343(15) 0.0427(18) 0.058(2) 0.0036(17) -0.0151(15) -0.0027(13)
C01H 0.0453(18) 0.055(2) 0.0412(19) 0.0008(17) -0.0067(15) 0.0035(15)
C01I 0.0372(16) 0.0428(18) 0.048(2) 0.0029(16) -0.0132(15) 0.0037(13)
C01J 0.0355(16) 0.0428(18) 0.050(2) -0.0098(16) -0.0141(15) 0.0060(13)
C01K 0.0327(15) 0.0469(19) 0.069(3) -0.0012(19) -0.0086(16) 0.0044(14)
C01L 0.0452(18) 0.048(2) 0.054(2) 0.0125(18) -0.0133(16) -0.0113(15)
C01M 0.0394(16) 0.0465(19) 0.055(2) 0.0018(17) -0.0084(16) 0.0139(14)
C01N 0.0361(15) 0.0412(17) 0.0469(19) 0.0065(16) -0.0130(14) -0.0072(13)
C01O 0.0458(17) 0.049(2) 0.0424(19) 0.0025(17) -0.0100(15) -0.0053(15)
C01P 0.0376(16) 0.056(2) 0.047(2) 0.0006(17) -0.0075(15) -0.0024(15)
C01Q 0.0469(18) 0.0462(19) 0.055(2) -0.0059(18) -0.0058(16) 0.0101(15)
C01R 0.0333(16) 0.0387(18) 0.077(3) -0.0057(19) -0.0259(17) -0.0005(13)
C01S 0.0398(17) 0.052(2) 0.049(2) -0.0092(18) -0.0202(15) 0.0012(15)
C01T 0.0386(16) 0.055(2) 0.054(2) -0.0105(18) -0.0018(16) 0.0005(15)
C01U 0.0399(17) 0.0417(18) 0.058(2) 0.0025(17) -0.0166(16) -0.0014(14)
C01V 0.0342(16) 0.062(2) 0.051(2) -0.0145(19) -0.0132(15) 0.0044(15)
C01W 0.0458(18) 0.058(2) 0.052(2) 0.0101(19) -0.0204(17) -0.0111(16)
C01X 0.0359(16) 0.0482(19) 0.061(2) -0.0016(18) -0.0156(16) -0.0072(14)
C01Y 0.0385(17) 0.051(2) 0.055(2) 0.0050(18) -0.0079(16) -0.0061(14)
C01Z 0.0370(17) 0.047(2) 0.081(3) -0.010(2) -0.0303(18) 0.0030(15)
C020 0.0406(17) 0.069(2) 0.044(2) 0.0036(19) -0.0111(15) 0.0037(16)
C021 0.0395(17) 0.052(2) 0.060(2) -0.0038(19) -0.0147(16) -0.0039(15)
C022 0.0510(19) 0.050(2) 0.044(2) 0.0056(17) -0.0106(16) 0.0073(16)
C023 0.0357(16) 0.054(2) 0.064(2) -0.0098(19) 0.0008(16) 0.0028(15)
C024 0.0386(17) 0.048(2) 0.060(2) 0.0006(18) -0.0146(16) -0.0034(14)
C025 0.058(2) 0.071(3) 0.047(2) 0.014(2) -0.0182(18) -0.0230(19)
C026 0.0496(19) 0.052(2) 0.056(2) -0.0085(19) -0.0043(17) 0.0089(16)
C027 0.0443(19) 0.041(2) 0.098(3) 0.009(2) -0.029(2) -0.0069(15)
C028 0.0483(19) 0.071(3) 0.055(2) -0.010(2) 0.0032(17) -0.0197(18)
C029 0.067(3) 0.084(3) 0.047(2) 0.017(2) -0.023(2) -0.033(2)
C02A 0.054(2) 0.066(2) 0.056(2) -0.006(2) 0.0038(18) -0.0046(18)
C02B 0.075(3) 0.070(3) 0.041(2) -0.004(2) -0.0021(19) -0.023(2)
C02C 0.0499(19) 0.065(2) 0.057(2) -0.017(2) -0.0067(18) 0.0054(17)
C02D 0.0396(18) 0.052(2) 0.096(3) -0.021(2) -0.024(2) 0.0041(16)
C02E 0.046(2) 0.064(2) 0.092(3) -0.014(2) -0.041(2) 0.0046(17)
C02F 0.072(3) 0.048(2) 0.085(3) 0.005(2) -0.045(2) -0.0062(19)
C02G 0.0375(18) 0.063(2) 0.106(4) -0.032(3) -0.028(2) 0.0081(17)
C02H 0.055(2) 0.077(3) 0.051(2) 0.005(2) -0.0103(18) 0.0165(19)
C02I 0.074(3) 0.091(3) 0.039(2) -0.007(2) 0.001(2) -0.041(2)
C02J 0.067(3) 0.037(2) 0.157(6) -0.015(3) -0.065(3) 0.009(2)
C02K 0.054(2) 0.056(3) 0.139(5) -0.040(3) -0.043(3) 0.014(2)
C02L 0.070(3) 0.045(2) 0.133(5) 0.021(3) -0.056(3) -0.012(2)
C02M 0.101(4) 0.056(3) 0.125(5) -0.016(3) -0.070(4) 0.020(3)
C02N 0.056(2) 0.071(3) 0.145(5) -0.050(4) -0.051(3) 0.018(2)
C02O 0.106(4) 0.052(3) 0.121(5) 0.003(3) -0.077(4) 0.000(3)

loop_
_atom_type_symbol
_atom_type_description
_atom_type_scat_dispersion_real
_atom_type_scat_dispersion_imag
_atom_type_scat_source
C C 0.0181 0.0091 'International Tables Vol C Tables 4.2.6.8 and 6.1.1.4'
H H 0.0000 0.0000 'International Tables Vol C Tables 4.2.6.8 and 6.1.1.4'
N N 0.0311 0.0180 'International Tables Vol C Tables 4.2.6.8 and 6.1.1.4'
O O 0.0492 0.0322 'International Tables Vol C Tables 4.2.6.8 and 6.1.1.4'
P P 0.2955 0.4335 'International Tables Vol C Tables 4.2.6.8 and 6.1.1.4'
Ni Ni -3.0029 0.5091 'International Tables Vol C Tables 4.2.6.8 and 6.1.1.4'
Br Br -0.6763 1.2805 'International Tables Vol C Tables 4.2.6.8 and 6.1.1.4'

loop_
_geom_angle_atom_site_label_1
_geom_angle_atom_site_label_2
_geom_angle_atom_site_label_3
_geom_angle
_geom_angle_site_symmetry_1
_geom_angle_site_symmetry_3
_geom_angle_publ_flag
P005 Ni03 Br02 127.38(3) . . ?
N00F Ni03 Br02 113.08(7) . . ?
N00F Ni03 P005 107.84(8) . . ?
N00K Ni03 Br02 100.22(8) . . ?
N00K Ni03 P005 118.70(8) . . ?
N00K Ni03 N00F 79.76(10) . . ?
P006 Ni04 Br01 121.01(3) . . ?
N00E Ni04 Br01 122.13(8) . . ?
N00E Ni04 P006 103.85(8) . . ?
N00I Ni04 Br01 106.24(8) . . ?
N00I Ni04 P006 117.01(8) . . ?
N00I Ni04 N00E 80.09(10) . . ?
C00R P005 Ni03 124.03(11) . . ?
C00R P005 C014 102.80(14) . . ?
C00R P005 C01R 101.03(14) . . ?
C014 P005 Ni03 109.57(10) . . ?
C014 P005 C01R 103.69(17) . . ?
C01R P005 Ni03 113.51(11) . . ?
C01D P006 Ni04 123.96(12) . . ?
C01D P006 C01Z 101.39(14) . . ?
C01N P006 Ni04 110.40(10) . . ?
C01N P006 C01D 103.63(14) . . ?
C01N P006 C01Z 104.98(18) . . ?
C01Z P006 Ni04 110.69(12) . . ?
C015 O008 C02E 117.4(3) . . ?
C00N N00C C00S 106.6(2) . . ?
C00N N00C C00X 127.7(2) . . ?
C00S N00C C00X 125.7(3) . . ?
C01J O00D C02H 117.0(3) . . ?
C00O N00E Ni04 140.83(19) . . ?
C00O N00E C00Y 104.8(3) . . ?
C00Y N00E Ni04 112.3(2) . . ?
C00N N00F Ni03 112.4(2) . . ?
C00Q N00F Ni03 140.10(18) . . ?
C00Q N00F C00N 104.5(2) . . ?
C00Q N00G C01I 120.5(3) . . ?
C00W N00G C00Q 118.8(3) . . ?
C00W N00G C01I 120.7(2) . . ?
C00V N00H C019 124.6(3) . . ?
C00Y N00H C00V 106.5(2) . . ?
C00Y N00H C019 128.3(3) . . ?
C011 N00I Ni04 116.1(2) . . ?
C01T N00I Ni04 125.6(2) . . ?
C01T N00I C011 118.1(3) . . ?
C00O N00J C012 119.5(3) . . ?
C00O N00J C01E 121.2(3) . . ?
C012 N00J C01E 119.3(2) . . ?
C00P N00K Ni03 117.6(2) . . ?
C016 N00K Ni03 123.9(2) . . ?
C016 N00K C00P 118.3(3) . . ?
C00U N00L C026 117.3(3) . . ?
C00W N00L C00U 126.0(3) . . ?
C00W N00L C026 116.6(3) . . ?
C012 N00M C018 126.8(3) . . ?
C012 N00M C02C 115.9(3) . . ?
C018 N00M C02C 117.2(3) . . ?
N00C C00N N00F 111.6(3) . . ?
N00C C00N C00P 130.5(3) . . ?
N00F C00N C00P 117.8(3) . . ?
N00E C00O N00J 126.7(3) . . ?
N00E C00O C00V 111.6(3) . . ?
N00J C00O C00V 121.7(3) . . ?
N00K C00P C00N 111.0(2) . . ?
N00K C00P C01A 121.6(3) . . ?
C01A C00P C00N 127.4(3) . . ?
N00F C00Q N00G 125.8(3) . . ?
N00F C00Q C00S 111.7(2) . . ?
C00S C00Q N00G 122.5(3) . . ?
C013 C00R P005 118.8(2) . . ?
C013 C00R C01F 118.6(3) . . ?
C01F C00R P005 122.7(2) . . ?
N00C C00S C00U 131.0(3) . . ?
C00Q C00S N00C 105.5(3) . . ?
C00Q C00S C00U 123.0(3) . . ?
C00X C00T H00T 120.3 . . ?
C00X C00T C01C 119.4(3) . . ?
C01C C00T H00T 120.3 . . ?
O007 C00U N00L 120.9(3) . . ?
O007 C00U C00S 127.7(3) . . ?
N00L C00U C00S 111.4(3) . . ?
N00H C00V C018 130.6(3) . . ?
C00O C00V N00H 105.7(3) . . ?
C00O C00V C018 123.3(3) . . ?
O009 C00W N00G 121.9(3) . . ?
O009 C00W N00L 120.1(3) . . ?
N00G C00W N00L 118.0(3) . . ?
C00T C00X N00C 119.4(3) . . ?
C00T C00X C00Z 121.8(3) . . ?
C00Z C00X N00C 118.9(3) . . ?
N00E C00Y C011 118.2(3) . . ?
N00H C00Y N00E 111.3(3) . . ?
N00H C00Y C011 130.4(3) . . ?
C00X C00Z H00Z 120.5 . . ?
C00X C00Z C010 118.9(3) . . ?
C010 C00Z H00Z 120.5 . . ?
C00Z C010 H010 120.1 . . ?
C00Z C010 C015 119.9(3) . . ?
C015 C010 H010 120.1 . . ?
N00I C011 C00Y 111.4(3) . . ?
N00I C011 C017 121.7(3) . . ?
C017 C011 C00Y 126.8(3) . . ?
O00B C012 N00J 121.7(3) . . ?
O00B C012 N00M 121.0(3) . . ?
N00J C012 N00M 117.3(3) . . ?
C00R C013 H013 119.6 . . ?
C00R C013 C01H 120.7(3) . . ?
C01H C013 H013 119.6 . . ?
C01L C014 P005 117.2(3) . . ?
C01L C014 C01O 118.4(3) . . ?
C01O C014 P005 124.1(2) . . ?
O008 C015 C010 114.7(3) . . ?
O008 C015 C01C 124.8(3) . . ?
C01C C015 C010 120.6(3) . . ?
N00K C016 H016 118.6 . . ?
N00K C016 C01Q 122.9(3) . . ?
C01Q C016 H016 118.6 . . ?
C011 C017 H017 120.5 . . ?
C01K C017 C011 119.0(3) . . ?
C01K C017 H017 120.5 . . ?
O00A C018 N00M 120.8(3) . . ?
O00A C018 C00V 128.0(3) . . ?
N00M C018 C00V 111.1(3) . . ?
C01G C019 N00H 118.3(3) . . ?
C01Y C019 N00H 120.2(3) . . ?
C01Y C019 C01G 121.4(3) . . ?
C00P C01A H01E 120.5 . . ?
C01M C01A C00P 119.0(3) . . ?
C01M C01A H01E 120.5 . . ?
C01N C01B H01B 119.8 . . ?
C01N C01B C028 120.4(3) . . ?
C028 C01B H01B 119.8 . . ?
C00T C01C H01F 120.3 . . ?
C015 C01C C00T 119.5(3) . . ?
C015 C01C H01F 120.3 . . ?
C01P C01D P006 119.1(2) . . ?
C01P C01D C024 119.4(3) . . ?
C024 C01D P006 121.4(3) . . ?
N00J C01E H01A 109.5 . . ?
N00J C01E H01C 109.5 . . ?
N00J C01E H01D 109.5 . . ?
H01A C01E H01C 109.5 . . ?
H01A C01E H01D 109.5 . . ?
H01C C01E H01D 109.5 . . ?
C00R C01F H01H 119.5 . . ?
C01X C01F C00R 120.9(3) . . ?
C01X C01F H01H 119.5 . . ?
C019 C01G H01G 120.2 . . ?
C01U C01G C019 119.6(3) . . ?
C01U C01G H01G 120.2 . . ?
C013 C01H H01I 120.1 . . ?
C01S C01H C013 119.8(3) . . ?
C01S C01H H01I 120.1 . . ?
N00G C01I H01J 109.5 . . ?
N00G C01I H01L 109.5 . . ?
N00G C01I H01M 109.5 . . ?
H01J C01I H01L 109.5 . . ?
H01J C01I H01M 109.5 . . ?
H01L C01I H01M 109.5 . . ?
O00D C01J C01U 114.5(3) . . ?
O00D C01J C022 124.7(3) . . ?
C01U C01J C022 120.8(3) . . ?
C017 C01K H01K 120.1 . . ?
C017 C01K C023 119.8(3) . . ?
C023 C01K H01K 120.1 . . ?
C014 C01L H01N 119.4 . . ?
C025 C01L C014 121.2(4) . . ?
C025 C01L H01N 119.4 . . ?
C01A C01M H01O 120.2 . . ?
C01A C01M C01Q 119.6(3) . . ?
C01Q C01M H01O 120.2 . . ?
C01B C01N P006 122.1(2) . . ?
C01B C01N C01W 119.0(3) . . ?
C01W C01N P006 118.3(3) . . ?
C014 C01O H01Q 119.7 . . ?
C02A C01O C014 120.5(3) . . ?
C02A C01O H01Q 119.7 . . ?
C01D C01P H01P 120.0 . . ?
C01D C01P C020 120.0(3) . . ?
C020 C01P H01P 120.0 . . ?
C016 C01Q C01M 118.6(3) . . ?
C016 C01Q H01R 120.7 . . ?
C01M C01Q H01R 120.7 . . ?
C027 C01R P005 123.4(3) . . ?
C027 C01R C02D 120.5(4) . . ?
C02D C01R P005 116.1(3) . . ?
C01H C01S H01S 119.7 . . ?
C01X C01S C01H 120.6(3) . . ?
C01X C01S H01S 119.7 . . ?
N00I C01T H01T 118.7 . . ?
N00I C01T C023 122.6(3) . . ?
C023 C01T H01T 118.7 . . ?
C01G C01U C01J 119.7(3) . . ?
C01G C01U H01U 120.2 . . ?
C01J C01U H01U 120.2 . . ?
C020 C01V H01V 120.1 . . ?
C020 C01V C021 119.9(3) . . ?
C021 C01V H01V 120.1 . . ?
C01N C01W H01W 119.7 . . ?
C029 C01W C01N 120.7(4) . . ?
C029 C01W H01W 119.7 . . ?
C01F C01X H01X 120.3 . . ?
C01S C01X C01F 119.4(3) . . ?
C01S C01X H01X 120.3 . . ?
C019 C01Y H01Y 120.5 . . ?
C019 C01Y C022 118.9(3) . . ?
C022 C01Y H01Y 120.5 . . ?
C02F C01Z P006 123.8(3) . . ?
C02F C01Z C02G 120.3(4) . . ?
C02G C01Z P006 115.8(3) . . ?
C01P C020 H020 119.7 . . ?
C01V C020 C01P 120.6(3) . . ?
C01V C020 H020 119.7 . . ?
C01V C021 H021 120.0 . . ?
C024 C021 C01V 120.1(3) . . ?
C024 C021 H021 120.0 . . ?
C01J C022 C01Y 119.6(3) . . ?
C01J C022 H022 120.2 . . ?
C01Y C022 H022 120.2 . . ?
C01K C023 C01T 118.8(3) . . ?
C01K C023 H023 120.6 . . ?
C01T C023 H023 120.6 . . ?
C01D C024 H024 120.0 . . ?
C021 C024 C01D 120.0(3) . . ?
C021 C024 H024 120.0 . . ?
C01L C025 H025 120.0 . . ?
C01L C025 C02B 120.0(3) . . ?
C02B C025 H025 120.0 . . ?
N00L C026 H02J 109.5 . . ?
N00L C026 H02K 109.5 . . ?
N00L C026 H02L 109.5 . . ?
H02J C026 H02K 109.5 . . ?
H02J C026 H02L 109.5 . . ?
H02K C026 H02L 109.5 . . ?
C01R C027 H027 120.7 . . ?
C01R C027 C02L 118.7(5) . . ?
C02L C027 H027 120.7 . . ?
C01B C028 H028 120.0 . . ?
C02I C028 C01B 120.0(4) . . ?
C02I C028 H028 120.0 . . ?
C01W C029 H029 120.2 . . ?
C01W C029 C02I 119.7(4) . . ?
C02I C029 H029 120.2 . . ?
C01O C02A H02P 120.1 . . ?
C01O C02A C02B 119.9(4) . . ?
C02B C02A H02P 120.1 . . ?
C025 C02B C02A 119.9(4) . . ?
C025 C02B H02Q 120.1 . . ?
C02A C02B H02Q 120.1 . . ?
N00M C02C H02A 109.5 . . ?
N00M C02C H02B 109.5 . . ?
N00M C02C H02C 109.5 . . ?
H02A C02C H02B 109.5 . . ?
H02A C02C H02C 109.5 . . ?
H02B C02C H02C 109.5 . . ?
C01R C02D H02R 120.5 . . ?
C01R C02D C02K 119.1(5) . . ?
C02K C02D H02R 120.5 . . ?
O008 C02E H02S 109.5 . . ?
O008 C02E H02T 109.5 . . ?
O008 C02E H02U 109.5 . . ?
H02S C02E H02T 109.5 . . ?
H02S C02E H02U 109.5 . . ?
H02T C02E H02U 109.5 . . ?
C01Z C02F H02F 120.6 . . ?
C01Z C02F C02O 118.7(5) . . ?
C02O C02F H02F 120.6 . . ?
C01Z C02G H02G 119.9 . . ?
C02N C02G C01Z 120.2(5) . . ?
C02N C02G H02G 119.9 . . ?
O00D C02H H02D 109.5 . . ?
O00D C02H H02E 109.5 . . ?
O00D C02H H02H 109.5 . . ?
H02D C02H H02E 109.5 . . ?
H02D C02H H02H 109.5 . . ?
H02E C02H H02H 109.5 . . ?
C028 C02I C029 120.2(4) . . ?
C028 C02I H02I 119.9 . . ?
C029 C02I H02I 119.9 . . ?
C02K C02J H02V 119.6 . . ?
C02L C02J H02V 119.6 . . ?
C02L C02J C02K 120.8(4) . . ?
C02D C02K H02W 119.9 . . ?
C02J C02K C02D 120.3(5) . . ?
C02J C02K H02W 119.9 . . ?
C027 C02L H02X 119.6 . . ?
C02J C02L C027 120.7(5) . . ?
C02J C02L H02X 119.6 . . ?
C02N C02M H02M 119.0 . . ?
C02N C02M C02O 122.0(5) . . ?
C02O C02M H02M 119.0 . . ?
C02G C02N H02N 120.4 . . ?
C02M C02N C02G 119.3(6) . . ?
C02M C02N H02N 120.4 . . ?
C02F C02O H02O 120.3 . . ?
C02M C02O C02F 119.5(6) . . ?
C02M C02O H02O 120.3 . . ?

loop_
_geom_bond_atom_site_label_1
_geom_bond_atom_site_label_2
_geom_bond_distance
_geom_bond_site_symmetry_2
_geom_bond_publ_flag
Br01 Ni04 2.3748(7) . ?
Br02 Ni03 2.3858(7) . ?
Ni03 P005 2.2153(10) . ?
Ni03 N00F 2.033(3) . ?
Ni03 N00K 1.996(2) . ?
Ni04 P006 2.2146(10) . ?
Ni04 N00E 2.011(3) . ?
Ni04 N00I 2.011(2) . ?
P005 C00R 1.835(3) . ?
P005 C014 1.836(4) . ?
P005 C01R 1.839(3) . ?
P006 C01D 1.833(3) . ?
P006 C01N 1.828(4) . ?
P006 C01Z 1.838(4) . ?
O007 C00U 1.221(4) . ?
O008 C015 1.363(3) . ?
O008 C02E 1.435(4) . ?
O009 C00W 1.228(4) . ?
O00A C018 1.225(4) . ?
O00B C012 1.224(4) . ?
N00C C00N 1.353(4) . ?
N00C C00S 1.384(4) . ?
N00C C00X 1.446(3) . ?
O00D C01J 1.372(4) . ?
O00D C02H 1.429(4) . ?
N00E C00O 1.347(4) . ?
N00E C00Y 1.362(4) . ?
N00F C00N 1.354(3) . ?
N00F C00Q 1.350(4) . ?
N00G C00Q 1.370(4) . ?
N00G C00W 1.367(4) . ?
N00G C01I 1.472(4) . ?
N00H C00V 1.390(4) . ?
N00H C00Y 1.358(4) . ?
N00H C019 1.448(4) . ?
N00I C011 1.365(4) . ?
N00I C01T 1.334(4) . ?
N00J C00O 1.369(4) . ?
N00J C012 1.370(4) . ?
N00J C01E 1.472(4) . ?
N00K C00P 1.365(4) . ?
N00K C016 1.337(4) . ?
N00L C00U 1.416(4) . ?
N00L C00W 1.408(4) . ?
N00L C026 1.460(4) . ?
N00M C012 1.403(4) . ?
N00M C018 1.404(4) . ?
N00M C02C 1.458(4) . ?
C00N C00P 1.453(4) . ?
C00O C00V 1.372(4) . ?
C00P C01A 1.390(4) . ?
C00Q C00S 1.368(4) . ?
C00R C013 1.386(5) . ?
C00R C01F 1.400(4) . ?
C00S C00U 1.423(5) . ?
C00T H00T 0.9500 . ?
C00T C00X 1.375(4) . ?
C00T C01C 1.391(4) . ?
C00V C018 1.419(5) . ?
C00X C00Z 1.379(4) . ?
C00Y C011 1.444(4) . ?
C00Z H00Z 0.9500 . ?
C00Z C010 1.382(4) . ?
C010 H010 0.9500 . ?
C010 C015 1.395(4) . ?
C011 C017 1.390(4) . ?
C013 H013 0.9500 . ?
C013 C01H 1.393(4) . ?
C014 C01L 1.389(4) . ?
C014 C01O 1.393(5) . ?
C015 C01C 1.379(5) . ?
C016 H016 0.9500 . ?
C016 C01Q 1.382(4) . ?
C017 H017 0.9500 . ?
C017 C01K 1.365(5) . ?
C019 C01G 1.388(4) . ?
C019 C01Y 1.352(5) . ?
C01A H01E 0.9500 . ?
C01A C01M 1.378(5) . ?
C01B H01B 0.9500 . ?
C01B C01N 1.385(5) . ?
C01B C028 1.386(5) . ?
C01C H01F 0.9500 . ?
C01D C01P 1.378(5) . ?
C01D C024 1.400(5) . ?
C01E H01A 0.9800 . ?
C01E H01C 0.9800 . ?
C01E H01D 0.9800 . ?
C01F H01H 0.9500 . ?
C01F C01X 1.389(4) . ?
C01G H01G 0.9500 . ?
C01G C01U 1.371(4) . ?
C01H H01I 0.9500 . ?
C01H C01S 1.383(5) . ?
C01I H01J 0.9800 . ?
C01I H01L 0.9800 . ?
C01I H01M 0.9800 . ?
C01J C01U 1.372(5) . ?
C01J C022 1.374(5) . ?
C01K H01K 0.9500 . ?
C01K C023 1.380(5) . ?
C01L H01N 0.9500 . ?
C01L C025 1.374(5) . ?
C01M H01O 0.9500 . ?
C01M C01Q 1.386(5) . ?
C01N C01W 1.396(4) . ?
C01O H01Q 0.9500 . ?
C01O C02A 1.381(5) . ?
C01P H01P 0.9500 . ?
C01P C020 1.400(4) . ?
C01Q H01R 0.9500 . ?
C01R C027 1.381(6) . ?
C01R C02D 1.396(6) . ?
C01S H01S 0.9500 . ?
C01S C01X 1.382(5) . ?
C01T H01T 0.9500 . ?
C01T C023 1.385(5) . ?
C01U H01U 0.9500 . ?
C01V H01V 0.9500 . ?
C01V C020 1.365(5) . ?
C01V C021 1.391(5) . ?
C01W H01W 0.9500 . ?
C01W C029 1.378(6) . ?
C01X H01X 0.9500 . ?
C01Y H01Y 0.9500 . ?
C01Y C022 1.402(4) . ?
C01Z C02F 1.382(6) . ?
C01Z C02G 1.394(6) . ?
C020 H020 0.9500 . ?
C021 H021 0.9500 . ?
C021 C024 1.385(4) . ?
C022 H022 0.9500 . ?
C023 H023 0.9500 . ?
C024 H024 0.9500 . ?
C025 H025 0.9500 . ?
C025 C02B 1.377(6) . ?
C026 H02J 0.9800 . ?
C026 H02K 0.9800 . ?
C026 H02L 0.9800 . ?
C027 H027 0.9500 . ?
C027 C02L 1.410(5) . ?
C028 H028 0.9500 . ?
C028 C02I 1.381(5) . ?
C029 H029 0.9500 . ?
C029 C02I 1.386(6) . ?
C02A H02P 0.9500 . ?
C02A C02B 1.390(5) . ?
C02B H02Q 0.9500 . ?
C02C H02A 0.9800 . ?
C02C H02B 0.9800 . ?
C02C H02C 0.9800 . ?
C02D H02R 0.9500 . ?
C02D C02K 1.399(6) . ?
C02E H02S 0.9800 . ?
C02E H02T 0.9800 . ?
C02E H02U 0.9800 . ?
C02F H02F 0.9500 . ?
C02F C02O 1.415(6) . ?
C02G H02G 0.9500 . ?
C02G C02N 1.390(6) . ?
C02H H02D 0.9800 . ?
C02H H02E 0.9800 . ?
C02H H02H 0.9800 . ?
C02I H02I 0.9500 . ?
C02J H02V 0.9500 . ?
C02J C02K 1.366(8) . ?
C02J C02L 1.356(8) . ?
C02K H02W 0.9500 . ?
C02L H02X 0.9500 . ?
C02M H02M 0.9500 . ?
C02M C02N 1.358(8) . ?
C02M C02O 1.375(8) . ?
C02N H02N 0.9500 . ?
C02O H02O 0.9500 . ?

loop_
_geom_torsion_atom_site_label_1
_geom_torsion_atom_site_label_2
_geom_torsion_atom_site_label_3
_geom_torsion_atom_site_label_4
_geom_torsion
_geom_torsion_site_symmetry_1
_geom_torsion_site_symmetry_2
_geom_torsion_site_symmetry_3
_geom_torsion_site_symmetry_4
_geom_torsion_publ_flag
Ni03 P005 C00R C013 -5.4(3) . . . . ?
Ni03 P005 C00R C01F 174.1(2) . . . . ?
Ni03 P005 C014 C01L -53.0(3) . . . . ?
Ni03 P005 C014 C01O 120.1(3) . . . . ?
Ni03 P005 C01R C027 132.6(2) . . . . ?
Ni03 P005 C01R C02D -49.0(3) . . . . ?
Ni03 N00F C00N N00C -163.85(19) . . . . ?
Ni03 N00F C00N C00P 14.1(3) . . . . ?
Ni03 N00F C00Q N00G -22.1(5) . . . . ?
Ni03 N00F C00Q C00S 156.2(3) . . . . ?
Ni03 N00K C00P C00N 0.4(3) . . . . ?
Ni03 N00K C00P C01A -177.3(2) . . . . ?
Ni03 N00K C016 C01Q 175.8(3) . . . . ?
Ni04 P006 C01D C01P 6.0(3) . . . . ?
Ni04 P006 C01D C024 -173.1(2) . . . . ?
Ni04 P006 C01N C01B -108.9(3) . . . . ?
Ni04 P006 C01N C01W 62.1(3) . . . . ?
Ni04 P006 C01Z C02F -140.1(3) . . . . ?
Ni04 P006 C01Z C02G 42.2(3) . . . . ?
Ni04 N00E C00O N00J 20.2(5) . . . . ?
Ni04 N00E C00O C00V -160.2(3) . . . . ?
Ni04 N00E C00Y N00H 166.2(2) . . . . ?
Ni04 N00E C00Y C011 -11.9(4) . . . . ?
Ni04 N00I C011 C00Y 8.1(3) . . . . ?
Ni04 N00I C011 C017 -173.7(2) . . . . ?
Ni04 N00I C01T C023 173.8(3) . . . . ?
P005 C00R C013 C01H -179.1(3) . . . . ?
P005 C00R C01F C01X 178.4(3) . . . . ?
P005 C014 C01L C025 171.5(3) . . . . ?
P005 C014 C01O C02A -170.3(3) . . . . ?
P005 C01R C027 C02L 178.1(3) . . . . ?
P005 C01R C02D C02K -177.5(3) . . . . ?
P006 C01D C01P C020 -177.1(3) . . . . ?
P006 C01D C024 C021 177.0(3) . . . . ?
P006 C01N C01W C029 -169.1(3) . . . . ?
P006 C01Z C02F C02O -177.3(3) . . . . ?
P006 C01Z C02G C02N 176.9(3) . . . . ?
O008 C015 C01C C00T 179.3(3) . . . . ?
N00C C00N C00P N00K 167.7(3) . . . . ?
N00C C00N C00P C01A -14.8(6) . . . . ?
N00C C00S C00U O007 5.5(6) . . . . ?
N00C C00S C00U N00L -173.9(3) . . . . ?
N00C C00X C00Z C010 178.8(3) . . . . ?
O00D C01J C01U C01G 179.2(3) . . . . ?
O00D C01J C022 C01Y -178.1(3) . . . . ?
N00E C00O C00V N00H -0.4(4) . . . . ?
N00E C00O C00V C018 172.9(3) . . . . ?
N00E C00Y C011 N00I 2.7(4) . . . . ?
N00E C00Y C011 C017 -175.4(3) . . . . ?
N00F C00N C00P N00K -9.7(4) . . . . ?
N00F C00N C00P C01A 167.8(3) . . . . ?
N00F C00Q C00S N00C 0.9(3) . . . . ?
N00F C00Q C00S C00U -172.0(3) . . . . ?
N00G C00Q C00S N00C 179.3(3) . . . . ?
N00G C00Q C00S C00U 6.4(5) . . . . ?
N00H C00V C018 O00A -2.5(6) . . . . ?
N00H C00V C018 N00M 177.2(3) . . . . ?
N00H C00Y C011 N00I -175.0(3) . . . . ?
N00H C00Y C011 C017 6.9(6) . . . . ?
N00H C019 C01G C01U -178.7(3) . . . . ?
N00H C019 C01Y C022 179.7(3) . . . . ?
N00I C011 C017 C01K -0.8(5) . . . . ?
N00I C01T C023 C01K -0.5(6) . . . . ?
N00J C00O C00V N00H 179.2(3) . . . . ?
N00J C00O C00V C018 -7.4(5) . . . . ?
N00K C00P C01A C01M 1.7(5) . . . . ?
N00K C016 C01Q C01M 0.7(5) . . . . ?
C00N N00C C00S C00Q -0.5(3) . . . . ?
C00N N00C C00S C00U 171.6(3) . . . . ?
C00N N00C C00X C00T 84.0(4) . . . . ?
C00N N00C C00X C00Z -96.5(4) . . . . ?
C00N N00F C00Q N00G -179.2(3) . . . . ?
C00N N00F C00Q C00S -0.9(3) . . . . ?
C00N C00P C01A C01M -175.6(3) . . . . ?
C00O N00E C00Y N00H -1.0(3) . . . . ?
C00O N00E C00Y C011 -179.1(3) . . . . ?
C00O N00J C012 O00B -179.4(3) . . . . ?
C00O N00J C012 N00M -0.3(4) . . . . ?
C00O C00V C018 O00A -174.1(3) . . . . ?
C00O C00V C018 N00M 5.7(4) . . . . ?
C00P N00K C016 C01Q 0.6(5) . . . . ?
C00P C01A C01M C01Q -0.3(5) . . . . ?
C00Q N00F C00N N00C 0.5(3) . . . . ?
C00Q N00F C00N C00P 178.4(3) . . . . ?
C00Q N00G C00W O009 -175.6(3) . . . . ?
C00Q N00G C00W N00L 5.0(4) . . . . ?
C00Q C00S C00U O007 176.5(3) . . . . ?
C00Q C00S C00U N00L -2.9(4) . . . . ?
C00R P005 C014 C01L 173.4(2) . . . . ?
C00R P005 C014 C01O -13.5(3) . . . . ?
C00R P005 C01R C027 -92.5(3) . . . . ?
C00R P005 C01R C02D 85.9(3) . . . . ?
C00R C013 C01H C01S 0.0(5) . . . . ?
C00R C01F C01X C01S 1.5(5) . . . . ?
C00S N00C C00N N00F 0.0(3) . . . . ?
C00S N00C C00N C00P -177.5(3) . . . . ?
C00S N00C C00X C00T -96.2(4) . . . . ?
C00S N00C C00X C00Z 83.3(4) . . . . ?
C00T C00X C00Z C010 -1.7(5) . . . . ?
C00U N00L C00W O009 178.5(3) . . . . ?
C00U N00L C00W N00G -2.1(5) . . . . ?
C00V N00H C00Y N00E 0.7(3) . . . . ?
C00V N00H C00Y C011 178.5(3) . . . . ?
C00V N00H C019 C01G 90.3(4) . . . . ?
C00V N00H C019 C01Y -89.0(4) . . . . ?
C00W N00G C00Q N00F 170.9(3) . . . . ?
C00W N00G C00Q C00S -7.3(4) . . . . ?
C00W N00L C00U O007 -178.5(3) . . . . ?
C00W N00L C00U C00S 0.9(4) . . . . ?
C00X N00C C00N N00F 179.9(3) . . . . ?
C00X N00C C00N C00P 2.3(5) . . . . ?
C00X N00C C00S C00Q 179.6(3) . . . . ?
C00X N00C C00S C00U -8.2(5) . . . . ?
C00X C00T C01C C015 -1.7(5) . . . . ?
C00X C00Z C010 C015 0.1(5) . . . . ?
C00Y N00E C00O N00J -178.8(3) . . . . ?
C00Y N00E C00O C00V 0.8(3) . . . . ?
C00Y N00H C00V C00O -0.2(3) . . . . ?
C00Y N00H C00V C018 -172.9(3) . . . . ?
C00Y N00H C019 C01G -79.5(4) . . . . ?
C00Y N00H C019 C01Y 101.3(4) . . . . ?
C00Y C011 C017 C01K 177.1(3) . . . . ?
C00Z C010 C015 O008 -178.6(3) . . . . ?
C00Z C010 C015 C01C 0.6(5) . . . . ?
C010 C015 C01C C00T 0.2(5) . . . . ?
C011 N00I C01T C023 -0.7(5) . . . . ?
C011 C017 C01K C023 -0.4(5) . . . . ?
C012 N00J C00O N00E -176.1(3) . . . . ?
C012 N00J C00O C00V 4.3(5) . . . . ?
C012 N00M C018 O00A 178.2(3) . . . . ?
C012 N00M C018 C00V -1.6(5) . . . . ?
C013 C00R C01F C01X -2.1(5) . . . . ?
C013 C01H C01S C01X -0.7(5) . . . . ?
C014 P005 C00R C013 119.2(3) . . . . ?
C014 P005 C00R C01F -61.3(3) . . . . ?
C014 P005 C01R C027 13.8(3) . . . . ?
C014 P005 C01R C02D -167.8(2) . . . . ?
C014 C01L C025 C02B -0.6(5) . . . . ?
C014 C01O C02A C02B -1.0(6) . . . . ?
C016 N00K C00P C00N 175.8(3) . . . . ?
C016 N00K C00P C01A -1.9(5) . . . . ?
C017 C01K C023 C01T 1.0(5) . . . . ?
C018 N00M C012 O00B 178.1(3) . . . . ?
C018 N00M C012 N00J -0.9(5) . . . . ?
C019 N00H C00V C00O -171.8(3) . . . . ?
C019 N00H C00V C018 15.5(5) . . . . ?
C019 N00H C00Y N00E 171.9(3) . . . . ?
C019 N00H C00Y C011 -10.2(5) . . . . ?
C019 C01G C01U C01J -0.7(5) . . . . ?
C019 C01Y C022 C01J -1.2(5) . . . . ?
C01A C01M C01Q C016 -0.8(5) . . . . ?
C01B C01N C01W C029 2.1(5) . . . . ?
C01B C028 C02I C029 0.9(6) . . . . ?
C01C C00T C00X N00C -178.0(3) . . . . ?
C01C C00T C00X C00Z 2.5(5) . . . . ?
C01D P006 C01N C01B 25.8(3) . . . . ?
C01D P006 C01N C01W -163.2(3) . . . . ?
C01D P006 C01Z C02F 86.7(3) . . . . ?
C01D P006 C01Z C02G -91.1(3) . . . . ?
C01D C01P C020 C01V 0.0(6) . . . . ?
C01E N00J C00O N00E 5.0(5) . . . . ?
C01E N00J C00O C00V -174.5(3) . . . . ?
C01E N00J C012 O00B -0.5(5) . . . . ?
C01E N00J C012 N00M 178.6(3) . . . . ?
C01F C00R C013 C01H 1.4(5) . . . . ?
C01G C019 C01Y C022 0.5(5) . . . . ?
C01H C01S C01X C01F -0.1(5) . . . . ?
C01I N00G C00Q N00F -10.2(5) . . . . ?
C01I N00G C00Q C00S 171.6(3) . . . . ?
C01I N00G C00W O009 5.5(5) . . . . ?
C01I N00G C00W N00L -173.9(3) . . . . ?
C01L C014 C01O C02A 2.7(5) . . . . ?
C01L C025 C02B C02A 2.3(6) . . . . ?
C01N P006 C01D C01P -120.6(3) . . . . ?
C01N P006 C01D C024 60.3(3) . . . . ?
C01N P006 C01Z C02F -21.0(3) . . . . ?
C01N P006 C01Z C02G 161.3(2) . . . . ?
C01N C01B C028 C02I 1.3(5) . . . . ?
C01N C01W C029 C02I 0.0(6) . . . . ?
C01O C014 C01L C025 -2.0(5) . . . . ?
C01O C02A C02B C025 -1.5(6) . . . . ?
C01P C01D C024 C021 -2.2(5) . . . . ?
C01R P005 C00R C013 -133.9(3) . . . . ?
C01R P005 C00R C01F 45.6(3) . . . . ?
C01R P005 C014 C01L 68.5(3) . . . . ?
C01R P005 C014 C01O -118.4(3) . . . . ?
C01R C027 C02L C02J -1.0(5) . . . . ?
C01R C02D C02K C02J -0.4(5) . . . . ?
C01T N00I C011 C00Y -176.8(3) . . . . ?
C01T N00I C011 C017 1.3(5) . . . . ?
C01U C01J C022 C01Y 1.1(5) . . . . ?
C01V C021 C024 C01D 0.3(5) . . . . ?
C01W C029 C02I C028 -1.6(6) . . . . ?
C01Y C019 C01G C01U 0.5(5) . . . . ?
C01Z P006 C01D C01P 130.8(3) . . . . ?
C01Z P006 C01D C024 -48.4(3) . . . . ?
C01Z P006 C01N C01B 131.8(3) . . . . ?
C01Z P006 C01N C01W -57.2(3) . . . . ?
C01Z C02F C02O C02M 0.4(6) . . . . ?
C01Z C02G C02N C02M 0.7(6) . . . . ?
C020 C01V C021 C024 1.7(5) . . . . ?
C021 C01V C020 C01P -1.9(6) . . . . ?
C022 C01J C01U C01G -0.1(5) . . . . ?
C024 C01D C01P C020 2.0(5) . . . . ?
C026 N00L C00U O007 -2.6(5) . . . . ?
C026 N00L C00U C00S 176.9(3) . . . . ?
C026 N00L C00W O009 2.5(5) . . . . ?
C026 N00L C00W N00G -178.1(3) . . . . ?
C027 C01R C02D C02K 0.9(5) . . . . ?
C028 C01B C01N P006 168.1(3) . . . . ?
C028 C01B C01N C01W -2.8(5) . . . . ?
C02C N00M C012 O00B -5.4(5) . . . . ?
C02C N00M C012 N00J 175.5(3) . . . . ?
C02C N00M C018 O00A 1.8(5) . . . . ?
C02C N00M C018 C00V -178.0(3) . . . . ?
C02D C01R C027 C02L -0.2(5) . . . . ?
C02E O008 C015 C010 171.2(3) . . . . ?
C02E O008 C015 C01C -8.0(5) . . . . ?
C02F C01Z C02G C02N -0.9(5) . . . . ?
C02G C01Z C02F C02O 0.4(5) . . . . ?
C02H O00D C01J C01U 171.3(3) . . . . ?
C02H O00D C01J C022 -9.4(5) . . . . ?
C02K C02J C02L C027 1.5(6) . . . . ?
C02L C02J C02K C02D -0.8(6) . . . . ?
C02N C02M C02O C02F -0.6(7) . . . . ?
C02O C02M C02N C02G 0.0(7) . . . . ?
